data_7704371
loop_
_publ_author_name
'Gu, Jin-Zhong'
'Wan, Shi-Mao'
'Kirillova, Marina V.'
'Kirillov, Alexander M.'

_publ_section_title
;
 H-Bonded and metal(ii)-organic architectures assembled from an unexplored
 aromatic tricarboxylic acid: structural variety and functional
 properties.
;
_journal_issue 21
_journal_name_full 'Dalton transactions (Cambridge, England : 2003)'
_journal_page_first 7197
_journal_page_last 7209
_journal_paper_doi 10.1039/d0dt01261k
_journal_volume 49
_journal_year 2020
_chemical_formula_sum 'C60 H44 Mn3 N6 O16'
_chemical_formula_weight 1269.83
_space_group_crystal_system triclinic
_space_group_IT_number 2
_space_group_name_Hall '-P 1'
_space_group_name_H-M_alt 'P -1'
_atom_sites_solution_hydrogens mixed
_audit_creation_method SHELXL-2014/7
_audit_update_record
;
2020-05-08 deposited with the CCDC.	2020-05-11 downloaded from the CCDC.
;
_cell_angle_alpha 105.013(12)
_cell_angle_beta 99.708(11)
_cell_angle_gamma 107.961(14)
_cell_formula_units_Z 1
_cell_length_a 9.4017(13)
_cell_length_b 10.8041(18)
_cell_length_c 14.5350(16)
_cell_measurement_reflns_used 7377
_cell_measurement_temperature 293(2)
_cell_measurement_theta_max 64.993
_cell_measurement_theta_min 4.561
_cell_volume 1306.0(4)
_computing_cell_refinement 'Bruker SAINT'
_computing_data_collection 'Bruker APEX2'
_computing_data_reduction 'Bruker SAINT'
_computing_molecular_graphics 'Bruker SHELXTL'
_computing_publication_material 'Bruker SHELXTL'
_computing_structure_refinement 'SHELXL-2014/7 (Sheldrick, 2014)'
_computing_structure_solution 'SHELXL-2014/7 (Sheldrick, 2014)'
_diffrn_ambient_temperature 293(2)
_diffrn_measured_fraction_theta_full 0.960
_diffrn_measured_fraction_theta_max 0.960
_diffrn_measurement_device_type 'Bruker APE-II CCD'
_diffrn_measurement_method '\f and \w scans'
_diffrn_radiation_type CuK\a
_diffrn_radiation_wavelength 1.54184
_diffrn_reflns_av_R_equivalents 0.0591
_diffrn_reflns_av_unetI/netI 0.0695
_diffrn_reflns_Laue_measured_fraction_full 0.960
_diffrn_reflns_Laue_measured_fraction_max 0.960
_diffrn_reflns_limit_h_max 11
_diffrn_reflns_limit_h_min -10
_diffrn_reflns_limit_k_max 12
_diffrn_reflns_limit_k_min -9
_diffrn_reflns_limit_l_max 16
_diffrn_reflns_limit_l_min -17
_diffrn_reflns_number 7377
_diffrn_reflns_point_group_measured_fraction_full 0.960
_diffrn_reflns_point_group_measured_fraction_max 0.960
_diffrn_reflns_theta_full 64.993
_diffrn_reflns_theta_max 64.993
_diffrn_reflns_theta_min 4.561
_diffrn_source 'fine-focus sealed tube'
_exptl_absorpt_coefficient_mu 6.518
_exptl_absorpt_correction_T_max 0.328
_exptl_absorpt_correction_T_min 0.293
_exptl_absorpt_correction_type multi-scan
_exptl_absorpt_process_details SADABS
_exptl_crystal_colour yellow
_exptl_crystal_density_diffrn 1.609
_exptl_crystal_description block
_exptl_crystal_F_000 645
_exptl_crystal_size_max 0.250
_exptl_crystal_size_mid 0.230
_exptl_crystal_size_min 0.220
_exptl_transmission_factor_max 0.245
_exptl_transmission_factor_min 0.238
_refine_diff_density_max 1.068
_refine_diff_density_min -1.345
_refine_diff_density_rms 0.156
_refine_ls_extinction_method none
_refine_ls_goodness_of_fit_ref 1.001
_refine_ls_hydrogen_treatment constr
_refine_ls_matrix_type full
_refine_ls_number_parameters 385
_refine_ls_number_reflns 4266
_refine_ls_number_restraints 0
_refine_ls_restrained_S_all 1.001
_refine_ls_R_factor_all 0.0926
_refine_ls_R_factor_gt 0.0826
_refine_ls_shift/su_max 0.001
_refine_ls_shift/su_mean 0.000
_refine_ls_structure_factor_coef Fsqd
_refine_ls_weighting_details 'w=1/[\s^2^(Fo^2^)+(0.1710P)^2^] where P=(Fo^2^+2Fc^2^)/3'
_refine_ls_weighting_scheme calc
_refine_ls_wR_factor_gt 0.2070
_refine_ls_wR_factor_ref 0.2285
_reflns_Friedel_coverage 0.000
_reflns_number_gt 3493
_reflns_number_total 4266
_reflns_threshold_expression 'I > 2\s(I)'
_cod_data_source_file d0dt01261k2.cif
_cod_data_source_block 403-13Mn
_cod_depositor_comments 'Adding full bibliography for 7704363--7704371.cif.'
_cod_original_cell_volume 1306.0(3)
_cod_database_code 7704371
_shelx_shelxl_version_number 2014/7
_shelx_space_group_comment
;
The symmetry employed for this shelxl refinement is uniquely defined
by the following loop, which should always be used as a source of
symmetry information in preference to the above space-group names.
They are only intended as comments.
;
_shelx_estimated_absorpt_t_min 0.293
_shelx_estimated_absorpt_t_max 0.328

loop_
_space_group_symop_operation_xyz
'x, y, z'
'-x, -y, -z'

loop_
_atom_site_label
_atom_site_type_symbol
_atom_site_fract_x
_atom_site_fract_y
_atom_site_fract_z
_atom_site_U_iso_or_equiv
_atom_site_adp_type
_atom_site_occupancy
_atom_site_site_symmetry_order
_atom_site_calc_flag
_atom_site_refinement_flags_posn
_atom_site_refinement_flags_adp
_atom_site_refinement_flags_occupancy
_atom_site_disorder_assembly
_atom_site_disorder_group
Mn1 Mn 1.07687(8) 0.97802(7) 0.26891(5) 0.0307(3) Uani 1 1 d . . . . .
Mn2 Mn 1.0000 1.0000 0.0000 0.0300(3) Uani 1 2 d S . P . .
N1 N -0.0439(5) 0.4912(4) 0.1618(3) 0.0371(9) Uani 1 1 d . . . . .
N2 N 1.1161(5) 0.8361(4) 0.3540(3) 0.0366(9) Uani 1 1 d . . . . .
N3 N 0.8933(5) 0.9407(4) 0.3514(3) 0.0363(9) Uani 1 1 d . . . . .
O1 O 0.9179(4) 0.8069(3) 0.1381(3) 0.0368(8) Uani 1 1 d . . . . .
O2 O 0.7965(4) 0.8586(4) 0.0171(3) 0.0409(8) Uani 1 1 d . . . . .
O3 O 0.0645(4) 0.0980(3) 0.1618(3) 0.0378(8) Uani 1 1 d . . . . .
O4 O 0.0320(4) 0.1995(4) 0.3033(3) 0.0463(9) Uani 1 1 d . . . . .
O5 O -0.7076(4) -0.0260(3) 0.2186(3) 0.0368(8) Uani 1 1 d . . . . .
O6 O -0.6707(4) 0.1603(4) 0.3411(3) 0.0424(8) Uani 1 1 d . . . . .
O7 O 1.1291(4) 0.8652(4) 0.0273(3) 0.0383(8) Uani 1 1 d . . . . .
O8 O 0.3374(7) 0.4314(6) 0.4398(5) 0.0921(18) Uani 1 1 d . . . . .
H2W H 0.4153 0.4879 0.4371 0.110 Uiso 1 1 d R U . . .
H1W H 0.3376 0.3540 0.4069 0.110 Uiso 1 1 d R U . . .
C1 C 0.7954(5) 0.8015(5) 0.0819(4) 0.0321(10) Uani 1 1 d . . . . .
C2 C 0.6425(5) 0.7228(4) 0.0932(3) 0.0287(9) Uani 1 1 d . . . . .
C3 C 0.6377(6) 0.6474(5) 0.1584(4) 0.0406(11) Uani 1 1 d . . . . .
H3 H 0.7290 0.6439 0.1921 0.049 Uiso 1 1 calc R U . . .
C4 C 0.4978(6) 0.5783(5) 0.1728(4) 0.0414(12) Uani 1 1 d . . . . .
H4 H 0.4960 0.5284 0.2163 0.050 Uiso 1 1 calc R U . . .
C5 C 0.3595(5) 0.5815(4) 0.1239(3) 0.0306(9) Uani 1 1 d . . . . .
C6 C 0.3639(5) 0.6530(5) 0.0566(4) 0.0367(11) Uani 1 1 d . . . . .
H6 H 0.2721 0.6530 0.0208 0.044 Uiso 1 1 calc R U . . .
C7 C 0.5049(6) 0.7242(5) 0.0430(4) 0.0378(11) Uani 1 1 d . . . . .
H7 H 0.5068 0.7737 -0.0008 0.045 Uiso 1 1 calc R U . . .
C8 C 0.2103(5) 0.5060(4) 0.1416(4) 0.0312(10) Uani 1 1 d . . . . .
C9 C 0.1921(5) 0.3867(4) 0.1653(3) 0.0305(9) Uani 1 1 d . . . . .
H9 H 0.2696 0.3501 0.1653 0.037 Uiso 1 1 calc R U . . .
C10 C 0.0565(5) 0.3217(4) 0.1891(3) 0.0276(9) Uani 1 1 d . . . . .
C11 C 0.0479(5) 0.1986(5) 0.2191(4) 0.0331(10) Uani 1 1 d . . . . .
C12 C -0.0597(5) 0.3763(5) 0.1859(3) 0.0315(10) Uani 1 1 d . . . . .
C13 C 0.0884(6) 0.5519(5) 0.1412(4) 0.0379(11) Uani 1 1 d . . . . .
H13 H 0.0992 0.6317 0.1252 0.045 Uiso 1 1 calc R U . . .
C14 C -0.2100(5) 0.3062(5) 0.2046(4) 0.0314(10) Uani 1 1 d . . . . .
C15 C -0.2924(5) 0.1666(5) 0.1580(4) 0.0350(10) Uani 1 1 d . . . . .
H15 H -0.2551 0.1164 0.1125 0.042 Uiso 1 1 calc R U . . .
C16 C -0.4288(5) 0.1003(5) 0.1774(4) 0.0335(10) Uani 1 1 d . . . . .
H16 H -0.4846 0.0069 0.1435 0.040 Uiso 1 1 calc R U . . .
C17 C -0.4828(5) 0.1739(5) 0.2480(3) 0.0310(9) Uani 1 1 d . . . . .
C18 C -0.6283(5) 0.0977(5) 0.2712(3) 0.0339(10) Uani 1 1 d . . . . .
C19 C -0.4019(6) 0.3131(5) 0.2938(4) 0.0395(11) Uani 1 1 d . . . . .
H19 H -0.4371 0.3631 0.3408 0.047 Uiso 1 1 calc R U . . .
C20 C -0.2686(6) 0.3795(5) 0.2705(4) 0.0416(12) Uani 1 1 d . . . . .
H20 H -0.2180 0.4745 0.2996 0.050 Uiso 1 1 calc R U . . .
C21 C 1.2294(7) 0.7868(6) 0.3523(4) 0.0453(12) Uani 1 1 d . . . . .
H21 H 1.3000 0.8143 0.3170 0.054 Uiso 1 1 calc R U . . .
C22 C 1.2456(8) 0.6956(7) 0.4014(5) 0.0579(16) Uani 1 1 d . . . . .
H22 H 1.3230 0.6595 0.3967 0.070 Uiso 1 1 calc R U . . .
C23 C 1.1454(9) 0.6593(7) 0.4573(5) 0.0626(17) Uani 1 1 d . . . . .
H23 H 1.1563 0.6006 0.4925 0.075 Uiso 1 1 calc R U . . .
C24 C 1.0296(7) 0.7106(6) 0.4604(4) 0.0502(14) Uani 1 1 d . . . . .
H24 H 0.9609 0.6873 0.4978 0.060 Uiso 1 1 calc R U . . .
C25 C 1.0155(6) 0.7983(5) 0.4068(4) 0.0361(11) Uani 1 1 d . . . . .
C26 C 0.8902(6) 0.8531(5) 0.4029(4) 0.0358(10) Uani 1 1 d . . . . .
C27 C 0.7750(7) 0.8206(7) 0.4516(4) 0.0549(15) Uani 1 1 d . . . . .
H27 H 0.7746 0.7618 0.4884 0.066 Uiso 1 1 calc R U . . .
C28 C 0.6621(7) 0.8766(8) 0.4445(5) 0.0589(17) Uani 1 1 d . . . . .
H28 H 0.5853 0.8568 0.4772 0.071 Uiso 1 1 calc R U . . .
C29 C 0.6636(7) 0.9618(7) 0.3889(5) 0.0550(15) Uani 1 1 d . . . . .
H29 H 0.5871 0.9991 0.3820 0.066 Uiso 1 1 calc R U . . .
C30 C 0.7813(6) 0.9905(6) 0.3438(4) 0.0467(13) Uani 1 1 d . . . . .
H30 H 0.7822 1.0479 0.3058 0.056 Uiso 1 1 calc R U . . .

loop_
_atom_site_aniso_label
_atom_site_aniso_U_11
_atom_site_aniso_U_22
_atom_site_aniso_U_33
_atom_site_aniso_U_23
_atom_site_aniso_U_13
_atom_site_aniso_U_12
Mn1 0.0219(4) 0.0410(5) 0.0367(5) 0.0258(3) 0.0090(3) 0.0103(3)
Mn2 0.0226(5) 0.0376(6) 0.0372(6) 0.0248(4) 0.0091(4) 0.0103(4)
N1 0.028(2) 0.041(2) 0.055(2) 0.0281(19) 0.0175(18) 0.0151(17)
N2 0.031(2) 0.042(2) 0.039(2) 0.0236(18) 0.0050(17) 0.0113(17)
N3 0.031(2) 0.047(2) 0.037(2) 0.0248(18) 0.0127(17) 0.0112(18)
O1 0.0238(16) 0.0419(17) 0.0454(19) 0.0251(15) 0.0060(14) 0.0063(14)
O2 0.0251(17) 0.0519(19) 0.047(2) 0.0323(16) 0.0057(14) 0.0045(15)
O3 0.042(2) 0.0320(15) 0.0416(18) 0.0199(14) 0.0028(15) 0.0148(14)
O4 0.041(2) 0.069(2) 0.050(2) 0.0438(19) 0.0235(17) 0.0240(19)
O5 0.0222(16) 0.0433(18) 0.0467(19) 0.0236(15) 0.0078(14) 0.0083(14)
O6 0.0351(19) 0.061(2) 0.0428(19) 0.0280(17) 0.0205(16) 0.0197(17)
O7 0.0359(18) 0.0499(19) 0.0410(18) 0.0223(15) 0.0121(15) 0.0248(16)
O8 0.084(4) 0.076(3) 0.122(5) 0.044(3) 0.019(4) 0.035(3)
C1 0.025(2) 0.034(2) 0.039(2) 0.0209(19) 0.0063(19) 0.0088(18)
C2 0.023(2) 0.033(2) 0.035(2) 0.0205(18) 0.0115(18) 0.0070(17)
C3 0.025(2) 0.054(3) 0.049(3) 0.033(2) 0.005(2) 0.012(2)
C4 0.029(3) 0.050(3) 0.053(3) 0.037(2) 0.009(2) 0.010(2)
C5 0.026(2) 0.032(2) 0.037(2) 0.0169(18) 0.0105(18) 0.0088(18)
C6 0.021(2) 0.047(3) 0.051(3) 0.032(2) 0.009(2) 0.012(2)
C7 0.032(3) 0.047(3) 0.045(3) 0.032(2) 0.013(2) 0.014(2)
C8 0.025(2) 0.033(2) 0.042(2) 0.0226(19) 0.0101(19) 0.0095(18)
C9 0.027(2) 0.032(2) 0.036(2) 0.0176(18) 0.0090(18) 0.0105(18)
C10 0.021(2) 0.034(2) 0.033(2) 0.0196(18) 0.0097(17) 0.0085(17)
C11 0.016(2) 0.039(2) 0.051(3) 0.027(2) 0.0097(19) 0.0084(18)
C12 0.028(2) 0.036(2) 0.036(2) 0.0189(19) 0.0107(18) 0.0120(19)
C13 0.034(3) 0.038(2) 0.053(3) 0.030(2) 0.017(2) 0.013(2)
C14 0.020(2) 0.041(2) 0.042(2) 0.026(2) 0.0095(18) 0.0129(18)
C15 0.025(2) 0.044(2) 0.038(2) 0.014(2) 0.0101(19) 0.015(2)
C16 0.026(2) 0.036(2) 0.040(2) 0.0160(19) 0.0114(19) 0.0090(19)
C17 0.020(2) 0.042(2) 0.039(2) 0.0225(19) 0.0070(18) 0.0136(19)
C18 0.025(2) 0.051(3) 0.034(2) 0.026(2) 0.0063(19) 0.016(2)
C19 0.031(3) 0.046(3) 0.051(3) 0.017(2) 0.023(2) 0.018(2)
C20 0.027(2) 0.039(2) 0.058(3) 0.017(2) 0.016(2) 0.008(2)
C21 0.041(3) 0.051(3) 0.050(3) 0.027(2) 0.009(2) 0.019(2)
C22 0.048(3) 0.063(3) 0.080(4) 0.042(3) 0.015(3) 0.029(3)
C23 0.075(5) 0.064(4) 0.068(4) 0.048(3) 0.015(3) 0.031(3)
C24 0.058(4) 0.049(3) 0.052(3) 0.034(3) 0.017(3) 0.016(3)
C25 0.033(3) 0.037(2) 0.035(2) 0.022(2) 0.002(2) 0.004(2)
C26 0.031(2) 0.038(2) 0.035(2) 0.019(2) 0.0051(19) 0.005(2)
C27 0.049(3) 0.074(4) 0.048(3) 0.042(3) 0.015(3) 0.013(3)
C28 0.036(3) 0.099(5) 0.057(3) 0.042(3) 0.023(3) 0.024(3)
C29 0.035(3) 0.076(4) 0.060(3) 0.034(3) 0.013(3) 0.020(3)
C30 0.036(3) 0.056(3) 0.057(3) 0.031(3) 0.012(2) 0.018(2)

loop_
_atom_type_symbol
_atom_type_description
_atom_type_scat_dispersion_real
_atom_type_scat_dispersion_imag
_atom_type_scat_source
C C 0.0181 0.0091 'International Tables Vol C Tables 4.2.6.8 and 6.1.1.4'
H H 0.0000 0.0000 'International Tables Vol C Tables 4.2.6.8 and 6.1.1.4'
Mn Mn -0.5299 2.8052 'International Tables Vol C Tables 4.2.6.8 and 6.1.1.4'
N N 0.0311 0.0180 'International Tables Vol C Tables 4.2.6.8 and 6.1.1.4'
O O 0.0492 0.0322 'International Tables Vol C Tables 4.2.6.8 and 6.1.1.4'

loop_
_geom_angle_atom_site_label_1
_geom_angle_atom_site_label_2
_geom_angle_atom_site_label_3
_geom_angle
_geom_angle_site_symmetry_1
_geom_angle_site_symmetry_3
_geom_angle_publ_flag
O1 Mn1 N3 90.01(14) . . ?
O1 Mn1 O5 93.80(13) . 1_765 ?
N3 Mn1 O5 159.48(14) . 1_765 ?
O1 Mn1 O3 81.55(12) . 1_665 ?
N3 Mn1 O3 119.18(15) . 1_665 ?
O5 Mn1 O3 81.34(13) 1_765 1_665 ?
O1 Mn1 N2 93.43(14) . . ?
N3 Mn1 N2 72.05(15) . . ?
O5 Mn1 N2 87.59(14) 1_765 . ?
O3 Mn1 N2 167.47(15) 1_665 . ?
O1 Mn1 O6 146.98(13) . 1_765 ?
N3 Mn1 O6 122.99(14) . 1_765 ?
O5 Mn1 O6 55.90(12) 1_765 1_765 ?
O3 Mn1 O6 81.10(12) 1_665 1_765 ?
N2 Mn1 O6 97.56(14) . 1_765 ?
O1 Mn1 O4 116.95(13) . 1_665 ?
N3 Mn1 O4 78.49(13) . 1_665 ?
O5 Mn1 O4 117.12(12) 1_765 1_665 ?
O3 Mn1 O4 54.27(12) 1_665 1_665 ?
N2 Mn1 O4 137.42(14) . 1_665 ?
O6 Mn1 O4 73.50(13) 1_765 1_665 ?
O2 Mn2 O2 180.00(19) . 2_775 ?
O2 Mn2 O3 93.77(13) . 2_665 ?
O2 Mn2 O3 86.23(13) 2_775 2_665 ?
O2 Mn2 O3 86.23(13) . 1_665 ?
O2 Mn2 O3 93.77(13) 2_775 1_665 ?
O3 Mn2 O3 180.00(9) 2_665 1_665 ?
O2 Mn2 O7 89.50(13) . . ?
O2 Mn2 O7 90.50(13) 2_775 . ?
O3 Mn2 O7 93.03(12) 2_665 . ?
O3 Mn2 O7 86.97(12) 1_665 . ?
O2 Mn2 O7 90.50(13) . 2_775 ?
O2 Mn2 O7 89.50(13) 2_775 2_775 ?
O3 Mn2 O7 86.97(12) 2_665 2_775 ?
O3 Mn2 O7 93.03(12) 1_665 2_775 ?
O7 Mn2 O7 180.0 . 2_775 ?
C13 N1 C12 117.6(4) . . ?
C21 N2 C25 119.0(4) . . ?
C21 N2 Mn1 123.7(4) . . ?
C25 N2 Mn1 117.3(3) . . ?
C30 N3 C26 119.0(4) . . ?
C30 N3 Mn1 122.9(3) . . ?
C26 N3 Mn1 117.8(3) . . ?
C1 O1 Mn1 127.8(3) . . ?
C1 O2 Mn2 125.0(3) . . ?
C11 O3 Mn2 134.8(3) . 1_445 ?
C11 O3 Mn1 97.3(3) . 1_445 ?
Mn2 O3 Mn1 122.82(14) 1_445 1_445 ?
C11 O4 Mn1 87.3(3) . 1_445 ?
C18 O5 Mn1 93.2(3) . 1_345 ?
C18 O6 Mn1 87.0(3) . 1_345 ?
H2W O8 H1W 104.7 . . ?
O2 C1 O1 123.4(4) . . ?
O2 C1 C2 118.2(4) . . ?
O1 C1 C2 118.4(4) . . ?
C7 C2 C3 118.8(4) . . ?
C7 C2 C1 122.0(4) . . ?
C3 C2 C1 119.2(4) . . ?
C4 C3 C2 120.0(4) . . ?
C4 C3 H3 120.0 . . ?
C2 C3 H3 120.0 . . ?
C3 C4 C5 121.5(4) . . ?
C3 C4 H4 119.3 . . ?
C5 C4 H4 119.3 . . ?
C4 C5 C6 118.4(4) . . ?
C4 C5 C8 120.1(4) . . ?
C6 C5 C8 121.5(4) . . ?
C7 C6 C5 120.2(4) . . ?
C7 C6 H6 119.9 . . ?
C5 C6 H6 119.9 . . ?
C2 C7 C6 121.1(4) . . ?
C2 C7 H7 119.5 . . ?
C6 C7 H7 119.5 . . ?
C9 C8 C13 116.5(4) . . ?
C9 C8 C5 119.7(4) . . ?
C13 C8 C5 123.7(4) . . ?
C8 C9 C10 119.7(4) . . ?
C8 C9 H9 120.2 . . ?
C10 C9 H9 120.2 . . ?
C12 C10 C9 119.1(4) . . ?
C12 C10 C11 123.8(4) . . ?
C9 C10 C11 117.0(4) . . ?
O4 C11 O3 120.9(4) . . ?
O4 C11 C10 119.6(4) . . ?
O3 C11 C10 119.4(4) . . ?
N1 C12 C10 121.6(4) . . ?
N1 C12 C14 117.2(4) . . ?
C10 C12 C14 121.2(4) . . ?
N1 C13 C8 125.5(4) . . ?
N1 C13 H13 117.3 . . ?
C8 C13 H13 117.3 . . ?
C15 C14 C20 118.5(4) . . ?
C15 C14 C12 121.1(4) . . ?
C20 C14 C12 120.4(4) . . ?
C16 C15 C14 121.4(4) . . ?
C16 C15 H15 119.3 . . ?
C14 C15 H15 119.3 . . ?
C15 C16 C17 119.7(4) . . ?
C15 C16 H16 120.1 . . ?
C17 C16 H16 120.1 . . ?
C19 C17 C16 119.0(4) . . ?
C19 C17 C18 122.3(4) . . ?
C16 C17 C18 118.7(4) . . ?
O6 C18 O5 121.4(4) . . ?
O6 C18 C17 119.3(4) . . ?
O5 C18 C17 119.3(4) . . ?
C17 C19 C20 120.6(5) . . ?
C17 C19 H19 119.7 . . ?
C20 C19 H19 119.7 . . ?
C14 C20 C19 120.6(5) . . ?
C14 C20 H20 119.7 . . ?
C19 C20 H20 119.7 . . ?
N2 C21 C22 122.1(6) . . ?
N2 C21 H21 118.9 . . ?
C22 C21 H21 118.9 . . ?
C23 C22 C21 119.1(6) . . ?
C23 C22 H22 120.5 . . ?
C21 C22 H22 120.5 . . ?
C24 C23 C22 119.2(5) . . ?
C24 C23 H23 120.4 . . ?
C22 C23 H23 120.4 . . ?
C23 C24 C25 119.3(6) . . ?
C23 C24 H24 120.3 . . ?
C25 C24 H24 120.3 . . ?
N2 C25 C24 121.3(5) . . ?
N2 C25 C26 116.1(4) . . ?
C24 C25 C26 122.6(5) . . ?
N3 C26 C27 120.6(5) . . ?
N3 C26 C25 116.6(4) . . ?
C27 C26 C25 122.8(5) . . ?
C28 C27 C26 119.2(5) . . ?
C28 C27 H27 120.4 . . ?
C26 C27 H27 120.4 . . ?
C27 C28 C29 119.5(5) . . ?
C27 C28 H28 120.2 . . ?
C29 C28 H28 120.2 . . ?
C30 C29 C28 118.1(6) . . ?
C30 C29 H29 120.9 . . ?
C28 C29 H29 120.9 . . ?
N3 C30 C29 123.5(5) . . ?
N3 C30 H30 118.2 . . ?
C29 C30 H30 118.2 . . ?

loop_
_geom_bond_atom_site_label_1
_geom_bond_atom_site_label_2
_geom_bond_distance
_geom_bond_site_symmetry_2
_geom_bond_publ_flag
Mn1 O1 2.187(4) . ?
Mn1 N3 2.258(4) . ?
Mn1 O5 2.276(3) 1_765 ?
Mn1 O3 2.280(3) 1_665 ?
Mn1 N2 2.280(4) . ?
Mn1 O6 2.412(4) 1_765 ?
Mn1 O4 2.495(4) 1_665 ?
Mn2 O2 2.147(3) . ?
Mn2 O2 2.147(3) 2_775 ?
Mn2 O3 2.202(3) 2_665 ?
Mn2 O3 2.202(3) 1_665 ?
Mn2 O7 2.231(3) . ?
Mn2 O7 2.231(3) 2_775 ?
N1 C13 1.339(6) . ?
N1 C12 1.347(6) . ?
N2 C21 1.331(7) . ?
N2 C25 1.348(7) . ?
N3 C30 1.324(7) . ?
N3 C26 1.346(6) . ?
O1 C1 1.271(6) . ?
O2 C1 1.252(6) . ?
O3 C11 1.257(6) . ?
O3 Mn2 2.202(3) 1_445 ?
O3 Mn1 2.280(3) 1_445 ?
O4 C11 1.256(6) . ?
O4 Mn1 2.495(4) 1_445 ?
O5 C18 1.261(6) . ?
O5 Mn1 2.276(3) 1_345 ?
O6 C18 1.263(6) . ?
O6 Mn1 2.412(4) 1_345 ?
O8 H2W 0.8109 . ?
O8 H1W 0.8501 . ?
C1 C2 1.489(6) . ?
C2 C7 1.381(7) . ?
C2 C3 1.397(6) . ?
C3 C4 1.379(7) . ?
C3 H3 0.9300 . ?
C4 C5 1.388(7) . ?
C4 H4 0.9300 . ?
C5 C6 1.393(7) . ?
C5 C8 1.491(6) . ?
C6 C7 1.389(7) . ?
C6 H6 0.9300 . ?
C7 H7 0.9300 . ?
C8 C9 1.387(6) . ?
C8 C13 1.382(7) . ?
C9 C10 1.401(6) . ?
C9 H9 0.9300 . ?
C10 C12 1.393(6) . ?
C10 C11 1.486(6) . ?
C12 C14 1.490(6) . ?
C13 H13 0.9300 . ?
C14 C15 1.380(7) . ?
C14 C20 1.380(7) . ?
C15 C16 1.377(7) . ?
C15 H15 0.9300 . ?
C16 C17 1.395(7) . ?
C16 H16 0.9300 . ?
C17 C19 1.374(7) . ?
C17 C18 1.505(6) . ?
C19 C20 1.384(7) . ?
C19 H19 0.9300 . ?
C20 H20 0.9300 . ?
C21 C22 1.387(8) . ?
C21 H21 0.9300 . ?
C22 C23 1.377(10) . ?
C22 H22 0.9300 . ?
C23 C24 1.368(9) . ?
C23 H23 0.9300 . ?
C24 C25 1.394(7) . ?
C24 H24 0.9300 . ?
C25 C26 1.472(7) . ?
C26 C27 1.397(8) . ?
C27 C28 1.377(9) . ?
C27 H27 0.9300 . ?
C28 C29 1.372(9) . ?
C28 H28 0.9300 . ?
C29 C30 1.375(8) . ?
C29 H29 0.9300 . ?
C30 H30 0.9300 . ?

loop_
_geom_torsion_atom_site_label_1
_geom_torsion_atom_site_label_2
_geom_torsion_atom_site_label_3
_geom_torsion_atom_site_label_4
_geom_torsion
_geom_torsion_site_symmetry_1
_geom_torsion_site_symmetry_2
_geom_torsion_site_symmetry_3
_geom_torsion_site_symmetry_4
_geom_torsion_publ_flag
Mn2 O2 C1 O1 -9.3(7) . . . . ?
Mn2 O2 C1 C2 171.0(3) . . . . ?
Mn1 O1 C1 O2 77.9(6) . . . . ?
Mn1 O1 C1 C2 -102.4(4) . . . . ?
O2 C1 C2 C7 -7.6(7) . . . . ?
O1 C1 C2 C7 172.8(5) . . . . ?
O2 C1 C2 C3 173.9(5) . . . . ?
O1 C1 C2 C3 -5.7(7) . . . . ?
C7 C2 C3 C4 -1.1(8) . . . . ?
C1 C2 C3 C4 177.4(5) . . . . ?
C2 C3 C4 C5 -0.1(9) . . . . ?
C3 C4 C5 C6 2.1(8) . . . . ?
C3 C4 C5 C8 -179.7(5) . . . . ?
C4 C5 C6 C7 -2.9(8) . . . . ?
C8 C5 C6 C7 179.0(5) . . . . ?
C3 C2 C7 C6 0.3(8) . . . . ?
C1 C2 C7 C6 -178.2(5) . . . . ?
C5 C6 C7 C2 1.8(8) . . . . ?
C4 C5 C8 C9 -30.5(7) . . . . ?
C6 C5 C8 C9 147.6(5) . . . . ?
C4 C5 C8 C13 145.8(5) . . . . ?
C6 C5 C8 C13 -36.1(8) . . . . ?
C13 C8 C9 C10 -1.3(7) . . . . ?
C5 C8 C9 C10 175.2(4) . . . . ?
C8 C9 C10 C12 1.7(7) . . . . ?
C8 C9 C10 C11 -176.7(4) . . . . ?
Mn1 O4 C11 O3 4.8(4) 1_445 . . . ?
Mn1 O4 C11 C10 -171.6(4) 1_445 . . . ?
Mn2 O3 C11 O4 148.5(4) 1_445 . . . ?
Mn1 O3 C11 O4 -5.3(5) 1_445 . . . ?
Mn2 O3 C11 C10 -35.1(6) 1_445 . . . ?
Mn1 O3 C11 C10 171.1(3) 1_445 . . . ?
C12 C10 C11 O4 -58.5(7) . . . . ?
C9 C10 C11 O4 119.9(5) . . . . ?
C12 C10 C11 O3 125.1(5) . . . . ?
C9 C10 C11 O3 -56.6(6) . . . . ?
C13 N1 C12 C10 -0.2(7) . . . . ?
C13 N1 C12 C14 -177.5(5) . . . . ?
C9 C10 C12 N1 -0.9(7) . . . . ?
C11 C10 C12 N1 177.4(5) . . . . ?
C9 C10 C12 C14 176.2(4) . . . . ?
C11 C10 C12 C14 -5.4(7) . . . . ?
C12 N1 C13 C8 0.6(8) . . . . ?
C9 C8 C13 N1 0.2(8) . . . . ?
C5 C8 C13 N1 -176.2(5) . . . . ?
N1 C12 C14 C15 129.1(5) . . . . ?
C10 C12 C14 C15 -48.2(7) . . . . ?
N1 C12 C14 C20 -52.0(6) . . . . ?
C10 C12 C14 C20 130.7(5) . . . . ?
C20 C14 C15 C16 -1.1(7) . . . . ?
C12 C14 C15 C16 177.8(4) . . . . ?
C14 C15 C16 C17 -2.3(7) . . . . ?
C15 C16 C17 C19 2.9(7) . . . . ?
C15 C16 C17 C18 -177.3(4) . . . . ?
Mn1 O6 C18 O5 -15.6(4) 1_345 . . . ?
Mn1 O6 C18 C17 162.4(4) 1_345 . . . ?
Mn1 O5 C18 O6 16.6(5) 1_345 . . . ?
Mn1 O5 C18 C17 -161.5(3) 1_345 . . . ?
C19 C17 C18 O6 -6.5(7) . . . . ?
C16 C17 C18 O6 173.7(4) . . . . ?
C19 C17 C18 O5 171.5(5) . . . . ?
C16 C17 C18 O5 -8.2(6) . . . . ?
C16 C17 C19 C20 -0.2(8) . . . . ?
C18 C17 C19 C20 -180.0(5) . . . . ?
C15 C14 C20 C19 3.9(8) . . . . ?
C12 C14 C20 C19 -175.1(5) . . . . ?
C17 C19 C20 C14 -3.2(8) . . . . ?
C25 N2 C21 C22 1.3(9) . . . . ?
Mn1 N2 C21 C22 -177.0(5) . . . . ?
N2 C21 C22 C23 -2.8(10) . . . . ?
C21 C22 C23 C24 2.0(11) . . . . ?
C22 C23 C24 C25 0.1(10) . . . . ?
C21 N2 C25 C24 1.0(8) . . . . ?
Mn1 N2 C25 C24 179.4(4) . . . . ?
C21 N2 C25 C26 -178.1(5) . . . . ?
Mn1 N2 C25 C26 0.3(6) . . . . ?
C23 C24 C25 N2 -1.7(9) . . . . ?
C23 C24 C25 C26 177.4(6) . . . . ?
C30 N3 C26 C27 -3.2(8) . . . . ?
Mn1 N3 C26 C27 -176.9(4) . . . . ?
C30 N3 C26 C25 178.5(5) . . . . ?
Mn1 N3 C26 C25 4.7(6) . . . . ?
N2 C25 C26 N3 -3.3(7) . . . . ?
C24 C25 C26 N3 177.6(5) . . . . ?
N2 C25 C26 C27 178.4(5) . . . . ?
C24 C25 C26 C27 -0.7(8) . . . . ?
N3 C26 C27 C28 1.6(9) . . . . ?
C25 C26 C27 C28 179.8(6) . . . . ?
C26 C27 C28 C29 0.8(10) . . . . ?
C27 C28 C29 C30 -1.4(10) . . . . ?
C26 N3 C30 C29 2.6(9) . . . . ?
Mn1 N3 C30 C29 176.0(5) . . . . ?
C28 C29 C30 N3 -0.3(10) . . . . ?
